data_4123752
loop_
_publ_author_name
'Chen, Xianyin'
'Plonka, Anna M.'
'Banerjee, Debasis'
'Krishna, Rajamani'
'Schaef, Herbert T.'
'Ghose, Sanjit'
'Thallapally, Praveen K.'
'Parise, John B.'

_publ_section_title
;
 Direct Observation of Xe and Kr Adsorption in a Xe-Selective Microporous
 Metal-Organic Framework.
;
_journal_issue 22
_journal_name_full 'Journal of the American Chemical Society'
_journal_page_first 7007
_journal_page_last 7010
_journal_paper_doi 10.1021/jacs.5b02556
_journal_volume 137
_journal_year 2015
_chemical_formula_sum 'C34 H20 Ca O10.66'
_chemical_formula_weight 639.46
_chemical_name_systematic
; 
 ? 
;
_space_group_IT_number 2
_symmetry_cell_setting triclinic
_symmetry_space_group_name_Hall '-P 1'
_symmetry_space_group_name_H-M 'P -1'
_atom_sites_solution_hydrogens geom
_atom_sites_solution_primary direct
_atom_sites_solution_secondary difmap
_audit_creation_method SHELXL-97
_cell_angle_alpha 83.310(4)
_cell_angle_beta 87.657(4)
_cell_angle_gamma 83.128(4)
_cell_formula_units_Z 1
_cell_length_a 5.1594(2)
_cell_length_b 11.0274(6)
_cell_length_c 15.2740(8)
_cell_measurement_reflns_used 3475
_cell_measurement_temperature 293(2)
_cell_measurement_theta_max 30.3800
_cell_measurement_theta_min 3.7470
_cell_volume 856.57(7)
_computing_cell_refinement CrysAlicPro
_computing_data_collection CrysAlicPro
_computing_data_reduction CrysAlicPro
_computing_molecular_graphics 'CrystalMaker (2014) and Mercury (2014)'
_computing_structure_refinement 'SHELXL-97 (Sheldrick, 1997)'
_computing_structure_solution 'SHELXS-97 (Sheldrick, 1990)'
_diffrn_ambient_temperature 293(2)
_diffrn_detector_area_resol_mean 10.4962
_diffrn_measured_fraction_theta_full 0.998
_diffrn_measured_fraction_theta_max 0.998
_diffrn_measurement_device_type 'Xcalibur, Atlas, Gemini'
_diffrn_radiation_monochromator graphite
_diffrn_radiation_source 'fine-focus sealed tube'
_diffrn_radiation_type MoK\a
_diffrn_radiation_wavelength 0.71073
_diffrn_reflns_av_R_equivalents 0.0479
_diffrn_reflns_av_sigmaI/netI 0.0490
_diffrn_reflns_limit_h_max 6
_diffrn_reflns_limit_h_min -6
_diffrn_reflns_limit_k_max 13
_diffrn_reflns_limit_k_min -13
_diffrn_reflns_limit_l_max 19
_diffrn_reflns_limit_l_min -19
_diffrn_reflns_number 14585
_diffrn_reflns_theta_full 26.37
_diffrn_reflns_theta_max 26.37
_diffrn_reflns_theta_min 3.75
_exptl_absorpt_coefficient_mu 0.238
_exptl_absorpt_correction_T_max 1.000
_exptl_absorpt_correction_T_min 0.98026
_exptl_absorpt_correction_type multi-scan
_exptl_absorpt_process_details
; 
CrysAlisPro, Agilent Technologies,
Version 1.171.36.28 (release 01-02-2013 CrysAlis171 .NET)
(compiled Feb  1 2013,16:14:44)
Empirical absorption correction using spherical harmonics,
 implemented in SCALE3 ABSPACK scaling algorithm.
;
_exptl_crystal_colour colorless
_exptl_crystal_density_diffrn 1.240
_exptl_crystal_density_method 'not measured'
_exptl_crystal_description prism
_exptl_crystal_F_000 329
_exptl_crystal_size_max 0.1
_exptl_crystal_size_mid 0.08
_exptl_crystal_size_min 0.08
_refine_diff_density_max 0.280
_refine_diff_density_min -0.205
_refine_diff_density_rms 0.047
_refine_ls_extinction_method none
_refine_ls_goodness_of_fit_ref 1.037
_refine_ls_hydrogen_treatment constr
_refine_ls_matrix_type full
_refine_ls_number_parameters 216
_refine_ls_number_reflns 3502
_refine_ls_number_restraints 1
_refine_ls_restrained_S_all 1.037
_refine_ls_R_factor_all 0.0657
_refine_ls_R_factor_gt 0.0440
_refine_ls_shift/su_max 0.000
_refine_ls_shift/su_mean 0.000
_refine_ls_structure_factor_coef Fsqd
_refine_ls_weighting_details 'calc w=1/[\s^2^(Fo^2^)+(0.0623P)^2^+0.0000P] where P=(Fo^2^+2Fc^2^)/3'
_refine_ls_weighting_scheme calc
_refine_ls_wR_factor_gt 0.1103
_refine_ls_wR_factor_ref 0.1242
_reflns_number_gt 2610
_reflns_number_total 3502
_reflns_threshold_expression >2sigma(I)
_cod_data_source_file ja5b02556_si_002.cif
_cod_data_source_block SBMOF-2:H2O
_cod_depositor_comments
;
The following automatic conversions were performed:

'_refine_ls_hydrogen_treatment' value 'Constr' changed to 'constr'
according to
/usr/data/users/saulius/crontab/automatic-downloads/rss-feeds/ACS/lib/dictionaries/cif_core.dic
dictionary named 'cif_core.dic' version 2.4.2 from 2011-04-26.

Automatic conversion script
Id: cif_fix_values 3271 2015-04-21 07:52:19Z andrius 

 Adding full bibliography for 4123752--4123755.cif.
;
_cod_database_code 4123752

loop_
_symmetry_equiv_pos_as_xyz
'x, y, z'
'-x, -y, -z'

loop_
_atom_site_label
_atom_site_type_symbol
_atom_site_fract_x
_atom_site_fract_y
_atom_site_fract_z
_atom_site_U_iso_or_equiv
_atom_site_adp_type
_atom_site_occupancy
_atom_site_symmetry_multiplicity
_atom_site_calc_flag
_atom_site_refinement_flags
OW1 O 0.803(17) 0.493(3) 1.000(3) 0.34(2) Uiso 0.35(4) 1 d PU
OW2 O 0.359(4) 0.983(3) 0.5136(18) 0.50(3) Uiso 0.51(2) 1 d P
OW3 O 0.628(14) 0.463(4) 0.974(3) 0.36(2) Uiso 0.27(4) 1 d PU
OW4 O 0.019(7) 0.554(3) 0.962(2) 0.21(2) Uiso 0.20(3) 1 d P
C1 C -0.0205(4) 0.62540(18) 0.49055(12) 0.0343(5) Uani 1 1 d .
H1 H -0.0354 0.7108 0.4842 0.041 Uiso 1 1 calc R
C2 C 0.0772(3) 0.56208(18) 0.56894(12) 0.0315(4) Uani 1 1 d .
C3 C 0.0966(3) 0.43266(18) 0.57848(12) 0.0318(4) Uani 1 1 d .
C4 C 0.1850(4) 0.35600(18) 0.66135(12) 0.0328(4) Uani 1 1 d .
C5 C 0.4092(4) 0.2719(2) 0.66040(13) 0.0434(5) Uani 1 1 d .
H5 H 0.4994 0.2605 0.6075 0.052 Uiso 1 1 calc R
C6 C 0.4980(4) 0.2050(2) 0.73822(13) 0.0418(5) Uani 1 1 d .
H6 H 0.6516 0.1516 0.7373 0.050 Uiso 1 1 calc R
C7 C 0.3611(4) 0.21700(18) 0.81700(12) 0.0318(4) Uani 1 1 d .
C8 C 0.1324(4) 0.2970(2) 0.81692(13) 0.0376(5) Uani 1 1 d .
H8 H 0.0349 0.3040 0.8690 0.045 Uiso 1 1 calc R
C9 C 0.0486(4) 0.3661(2) 0.74008(13) 0.0387(5) Uani 1 1 d .
H9 H -0.1031 0.4207 0.7414 0.046 Uiso 1 1 calc R
C10 C 0.4645(4) 0.15020(18) 0.90198(13) 0.0331(5) Uani 1 1 d .
C11 C 0.1573(4) 0.63353(18) 0.63892(12) 0.0323(4) Uani 1 1 d .
C12 C 0.3858(4) 0.5962(2) 0.68448(14) 0.0391(5) Uani 1 1 d .
H12 H 0.4973 0.5290 0.6689 0.047 Uiso 1 1 calc R
C13 C 0.4487(4) 0.6582(2) 0.75268(14) 0.0413(5) Uani 1 1 d .
H13 H 0.6021 0.6321 0.7828 0.050 Uiso 1 1 calc R
C14 C 0.2855(4) 0.75895(19) 0.77679(13) 0.0366(5) Uani 1 1 d .
C15 C 0.0614(4) 0.7989(2) 0.72950(13) 0.0418(5) Uani 1 1 d .
H15 H -0.0476 0.8676 0.7439 0.050 Uiso 1 1 calc R
C16 C -0.0002(4) 0.7370(2) 0.66113(13) 0.0407(5) Uani 1 1 d .
H16 H -0.1498 0.7651 0.6294 0.049 Uiso 1 1 calc R
C17 C 0.3387(4) 0.8206(2) 0.85421(14) 0.0400(5) Uani 1 1 d .
O1 O 0.3048(2) 0.14197(12) 0.96794(8) 0.0349(3) Uani 1 1 d .
O2 O 0.6983(3) 0.10958(15) 0.90423(10) 0.0497(4) Uani 1 1 d .
O3 O 0.1818(3) 0.89816(15) 0.88325(10) 0.0518(4) Uani 1 1 d .
O4 O 0.5686(3) 0.78465(17) 0.88719(11) 0.0603(5) Uani 1 1 d .
H4 H 0.5869 0.8218 0.9296 0.090 Uiso 1 1 calc R
Ca1 Ca 0.0000 0.0000 1.0000 0.02870(18) Uani 1 2 d S

loop_
_atom_site_aniso_label
_atom_site_aniso_U_11
_atom_site_aniso_U_22
_atom_site_aniso_U_33
_atom_site_aniso_U_23
_atom_site_aniso_U_13
_atom_site_aniso_U_12
C1 0.0460(11) 0.0298(11) 0.0269(10) -0.0027(8) -0.0143(9) -0.0002(9)
C2 0.0359(10) 0.0357(11) 0.0239(9) -0.0049(8) -0.0099(8) -0.0033(8)
C3 0.0372(10) 0.0345(11) 0.0230(9) -0.0018(8) -0.0115(8) 0.0005(8)
C4 0.0412(10) 0.0324(11) 0.0250(10) -0.0017(8) -0.0148(8) -0.0014(8)
C5 0.0513(12) 0.0501(14) 0.0253(10) -0.0024(10) -0.0038(9) 0.0077(10)
C6 0.0429(11) 0.0450(13) 0.0329(11) 0.0002(10) -0.0092(9) 0.0120(10)
C7 0.0345(9) 0.0337(11) 0.0273(10) 0.0007(8) -0.0113(8) -0.0044(8)
C8 0.0396(10) 0.0453(13) 0.0256(10) 0.0012(9) -0.0044(8) 0.0001(9)
C9 0.0369(10) 0.0449(13) 0.0310(11) -0.0004(10) -0.0090(9) 0.0081(9)
C10 0.0371(10) 0.0305(11) 0.0324(11) 0.0025(9) -0.0151(9) -0.0079(8)
C11 0.0405(10) 0.0358(11) 0.0213(9) -0.0033(8) -0.0088(8) -0.0044(9)
C12 0.0392(10) 0.0424(12) 0.0371(12) -0.0150(10) -0.0108(9) 0.0033(9)
C13 0.0379(10) 0.0524(14) 0.0363(12) -0.0149(11) -0.0138(9) -0.0016(10)
C14 0.0384(10) 0.0443(12) 0.0293(10) -0.0116(9) -0.0052(8) -0.0050(9)
C15 0.0456(11) 0.0444(13) 0.0356(12) -0.0134(10) -0.0079(9) 0.0047(10)
C16 0.0438(11) 0.0472(13) 0.0319(11) -0.0097(10) -0.0159(9) 0.0017(10)
C17 0.0429(11) 0.0484(13) 0.0313(11) -0.0111(10) -0.0060(9) -0.0084(10)
O1 0.0432(7) 0.0387(8) 0.0242(7) 0.0005(6) -0.0094(6) -0.0113(6)
O2 0.0371(8) 0.0645(11) 0.0414(9) 0.0189(8) -0.0137(7) 0.0001(7)
O3 0.0570(9) 0.0611(11) 0.0405(9) -0.0271(8) -0.0094(7) 0.0035(8)
O4 0.0496(9) 0.0859(13) 0.0524(10) -0.0398(10) -0.0181(8) 0.0001(8)
Ca1 0.0315(3) 0.0311(3) 0.0231(3) -0.0013(2) -0.0086(2) -0.0010(2)

loop_
_atom_type_symbol
_atom_type_description
_atom_type_scat_dispersion_real
_atom_type_scat_dispersion_imag
_atom_type_scat_source
C C 0.0033 0.0016 'International Tables Vol C Tables 4.2.6.8 and 6.1.1.4'
H H 0.0000 0.0000 'International Tables Vol C Tables 4.2.6.8 and 6.1.1.4'
O O 0.0106 0.0060 'International Tables Vol C Tables 4.2.6.8 and 6.1.1.4'
Ca Ca 0.2262 0.3064 'International Tables Vol C Tables 4.2.6.8 and 6.1.1.4'

loop_
_geom_angle_atom_site_label_1
_geom_angle_atom_site_label_2
_geom_angle_atom_site_label_3
_geom_angle
_geom_angle_site_symmetry_1
_geom_angle_site_symmetry_3
OW3 OW1 OW4 136(6) . 2_667
OW3 OW1 OW4 135(6) . 1_655
OW4 OW1 OW4 75(8) 2_667 1_655
OW1 OW3 OW3 106(8) . 2_667
OW1 OW4 OW1 105(8) 2_667 1_455
OW1 OW4 OW4 61(5) 2_667 2_567
OW1 OW4 OW4 44(3) 1_455 2_567
C3 C1 C2 123.33(18) 2_566 .
C3 C1 H1 118.3 2_566 .
C2 C1 H1 118.3 . .
C1 C2 C3 118.03(17) . .
C1 C2 C11 119.10(17) . .
C3 C2 C11 122.87(16) . .
C1 C3 C2 118.64(16) 2_566 .
C1 C3 C4 118.78(17) 2_566 .
C2 C3 C4 122.52(17) . .
C9 C4 C5 118.43(17) . .
C9 C4 C3 121.29(17) . .
C5 C4 C3 120.28(18) . .
C6 C5 C4 120.17(19) . .
C6 C5 H5 119.9 . .
C4 C5 H5 119.9 . .
C7 C6 C5 120.80(18) . .
C7 C6 H6 119.6 . .
C5 C6 H6 119.6 . .
C6 C7 C8 118.74(17) . .
C6 C7 C10 120.87(17) . .
C8 C7 C10 120.31(18) . .
C9 C8 C7 120.41(19) . .
C9 C8 H8 119.8 . .
C7 C8 H8 119.8 . .
C4 C9 C8 121.35(18) . .
C4 C9 H9 119.3 . .
C8 C9 H9 119.3 . .
O2 C10 O1 124.41(17) . .
O2 C10 C7 118.23(18) . .
O1 C10 C7 117.34(16) . .
C16 C11 C12 118.56(18) . .
C16 C11 C2 120.33(16) . .
C12 C11 C2 121.09(18) . .
C13 C12 C11 120.51(19) . .
C13 C12 H12 119.7 . .
C11 C12 H12 119.7 . .
C12 C13 C14 120.66(18) . .
C12 C13 H13 119.7 . .
C14 C13 H13 119.7 . .
C15 C14 C13 118.95(18) . .
C15 C14 C17 119.48(19) . .
C13 C14 C17 121.49(18) . .
C16 C15 C14 120.1(2) . .
C16 C15 H15 119.9 . .
C14 C15 H15 119.9 . .
C15 C16 C11 121.10(18) . .
C15 C16 H16 119.4 . .
C11 C16 H16 119.4 . .
O3 C17 O4 123.73(19) . .
O3 C17 C14 122.42(18) . .
O4 C17 C14 113.85(19) . .
C10 O1 Ca1 127.67(12) . .
C10 O2 Ca1 140.48(14) . 1_655
C17 O3 Ca1 150.84(14) . 1_565
C17 O4 H4 109.5 . .
O2 Ca1 O2 180.00(5) 1_455 2_657
O2 Ca1 O3 88.58(6) 1_455 1_545
O2 Ca1 O3 91.42(6) 2_657 1_545
O2 Ca1 O3 91.42(6) 1_455 2_567
O2 Ca1 O3 88.57(6) 2_657 2_567
O3 Ca1 O3 180.00(7) 1_545 2_567
O2 Ca1 O1 86.80(5) 1_455 2_557
O2 Ca1 O1 93.20(5) 2_657 2_557
O3 Ca1 O1 91.68(5) 1_545 2_557
O3 Ca1 O1 88.32(5) 2_567 2_557
O2 Ca1 O1 93.20(5) 1_455 .
O2 Ca1 O1 86.80(5) 2_657 .
O3 Ca1 O1 88.31(5) 1_545 .
O3 Ca1 O1 91.69(5) 2_567 .
O1 Ca1 O1 180.0 2_557 .

loop_
_geom_bond_atom_site_label_1
_geom_bond_atom_site_label_2
_geom_bond_distance
_geom_bond_site_symmetry_2
OW1 OW3 1.10(6) .
OW1 OW4 1.14(6) 2_667
OW1 OW4 1.44(6) 1_655
OW2 OW2 1.58(5) 2_676
OW3 OW3 1.68(7) 2_667
OW4 OW1 1.14(6) 2_667
OW4 OW1 1.44(6) 1_455
OW4 OW4 1.59(8) 2_567
C1 C3 1.388(3) 2_566
C1 C2 1.395(3) .
C1 H1 0.9300 .
C2 C3 1.410(3) .
C2 C11 1.498(3) .
C3 C1 1.388(3) 2_566
C3 C4 1.493(2) .
C4 C9 1.377(3) .
C4 C5 1.394(3) .
C5 C6 1.388(3) .
C5 H5 0.9300 .
C6 C7 1.382(3) .
C6 H6 0.9300 .
C7 C8 1.386(3) .
C7 C10 1.501(3) .
C8 C9 1.378(3) .
C8 H8 0.9300 .
C9 H9 0.9300 .
C10 O2 1.236(2) .
C10 O1 1.277(2) .
C11 C16 1.386(3) .
C11 C12 1.388(3) .
C12 C13 1.380(3) .
C12 H12 0.9300 .
C13 C14 1.388(3) .
C13 H13 0.9300 .
C14 C15 1.388(3) .
C14 C17 1.482(3) .
C15 C16 1.379(3) .
C15 H15 0.9300 .
C16 H16 0.9300 .
C17 O3 1.215(3) .
C17 O4 1.307(2) .
O1 Ca1 2.3477(13) .
O2 Ca1 2.3125(12) 1_655
O3 Ca1 2.3237(15) 1_565
O4 H4 0.8200 .
Ca1 O2 2.3125(12) 1_455
Ca1 O2 2.3125(12) 2_657
Ca1 O3 2.3236(15) 1_545
Ca1 O3 2.3237(15) 2_567
Ca1 O1 2.3477(13) 2_557
